data_2218947
loop_
_publ_author_name
'Fun, Hoong-Kun'
'Sujith, K. V.'
'Patil, P. S.'
'Kalluraya, B.'
'Chantrapromma, Suchada'

_publ_section_title 4-Amino-3-{1-[4-(2-methylpropyl)phenyl]ethyl}-1<i>H</i>-1,2,4-triazole-5(4<i>H</i>)-thione
_journal_coeditor_code CI2633
_journal_issue 8
_journal_name_full 'Acta Crystallographica Section E'
_journal_page_first o1590
_journal_page_last o1591
_journal_paper_doi 10.1107/S1600536808022794
_journal_volume 64
_journal_year 2008
_chemical_formula_iupac 'C14 H20 N4 S'
_chemical_formula_moiety 'C14 H20 N4 S'
_chemical_formula_sum 'C14 H20 N4 S'
_chemical_formula_weight 276.41
_chemical_melting_point_gt 423
_chemical_melting_point_lt 424
_chemical_name_systematic 4-Amino-3-{1-[4-(2-methylpropyl)phenyl]ethyl}-1<i>H</i>-1,2,4-triazole-5(4H)-thione
_space_group_IT_number 4
_symmetry_cell_setting monoclinic
_symmetry_space_group_name_Hall 'P 2yb'
_symmetry_space_group_name_H-M 'P 1 21 1'
_atom_sites_solution_hydrogens geom
_atom_sites_solution_primary direct
_atom_sites_solution_secondary difmap
_audit_creation_method SHELXL-97
_cell_angle_alpha 90.00
_cell_angle_beta 97.223(3)
_cell_angle_gamma 90.00
_cell_formula_units_Z 2
_cell_length_a 5.9720(3)
_cell_length_b 8.5153(5)
_cell_length_c 14.8271(6)
_cell_measurement_reflns_used 3612
_cell_measurement_temperature 100.00(10)
_cell_measurement_theta_max 29.98
_cell_measurement_theta_min 2.76
_cell_volume 748.02(7)
_computing_cell_refinement 'APEX2 (Bruker, 2005)'
_computing_data_collection 'APEX2 (Bruker, 2005)'
_computing_data_reduction 'SAINT (Bruker, 2005)'
_computing_molecular_graphics 'SHELXTL (Sheldrick, 2008)'
_computing_publication_material
;
SHELXTL (Sheldrick, 2008) and PLATON (Spek, 2003)
;
_computing_structure_refinement 'SHELXTL (Sheldrick, 2008)'
_computing_structure_solution 'SHELXTL (Sheldrick, 2008)'
_diffrn_ambient_temperature 100.00(10)
_diffrn_detector_area_resol_mean 8.33
_diffrn_measured_fraction_theta_full 1.000
_diffrn_measured_fraction_theta_max 1.000
_diffrn_measurement_device_type
;
Bruker SMART APEXII CCD area-detector
;
_diffrn_measurement_method \w
_diffrn_radiation_monochromator graphite
_diffrn_radiation_source 'fine-focus sealed tube'
_diffrn_radiation_type MoK\a
_diffrn_radiation_wavelength 0.71073
_diffrn_reflns_av_R_equivalents 0.0289
_diffrn_reflns_av_sigmaI/netI 0.0352
_diffrn_reflns_limit_h_max 8
_diffrn_reflns_limit_h_min -8
_diffrn_reflns_limit_k_max 11
_diffrn_reflns_limit_k_min -11
_diffrn_reflns_limit_l_max 20
_diffrn_reflns_limit_l_min -20
_diffrn_reflns_number 10373
_diffrn_reflns_theta_full 29.98
_diffrn_reflns_theta_max 29.98
_diffrn_reflns_theta_min 2.76
_diffrn_standards_number 0
_exptl_absorpt_coefficient_mu 0.210
_exptl_absorpt_correction_T_max 0.9741
_exptl_absorpt_correction_T_min 0.8876
_exptl_absorpt_correction_type multi-scan
_exptl_absorpt_process_details '(SADABS; Bruker, 2005)'
_exptl_crystal_colour Colourless
_exptl_crystal_density_diffrn 1.227
_exptl_crystal_density_method 'not measured'
_exptl_crystal_description Block
_exptl_crystal_F_000 296
_exptl_crystal_size_max 0.58
_exptl_crystal_size_mid 0.39
_exptl_crystal_size_min 0.13
_refine_diff_density_max 0.741
_refine_diff_density_min -0.539
_refine_ls_abs_structure_details 'Flack (1983), 1293 Friedel pairs'
_refine_ls_abs_structure_Flack 0.05(9)
_refine_ls_extinction_method none
_refine_ls_goodness_of_fit_ref 1.073
_refine_ls_hydrogen_treatment mixed
_refine_ls_matrix_type full
_refine_ls_number_parameters 199
_refine_ls_number_reflns 3612
_refine_ls_number_restraints 29
_refine_ls_restrained_S_all 1.114
_refine_ls_R_factor_all 0.0501
_refine_ls_R_factor_gt 0.0455
_refine_ls_shift/su_max 0.001
_refine_ls_shift/su_mean 0.000
_refine_ls_structure_factor_coef Fsqd
_refine_ls_weighting_details 'calc w=1/[\s^2^(Fo^2^)+(0.0623P)^2^+0.2342P] where P=(Fo^2^+2Fc^2^)/3'
_refine_ls_weighting_scheme calc
_refine_ls_wR_factor_gt 0.1152
_refine_ls_wR_factor_ref 0.1186
_reflns_number_gt 3295
_reflns_number_total 3612
_reflns_threshold_expression I>2\s(I)
_cod_data_source_file ci2633.cif
_cod_data_source_block I
_cod_depositor_comments
;
The following automatic conversions were performed:
'_symmetry_cell_setting' value 'Monoclinic' changed to 'monoclinic'
according to '/home/saulius/struct/CIF-dictionaries/cif_core.dic'
dictionary named 'cif_core.dic' version 2.4.1 from 2010-06-29.

Automatic conversion script
Id: cif_fix_enum 1527 2010-12-29 10:47:43Z saulius 

The following automatic conversions were performed:

'_symmetry_cell_setting' value 'Monoclinic' changed to 'monoclinic'
according to /home/saulius/struct/CIF-dictionaries/cif_core.dic
dictionary named 'cif_core.dic' version 2.4.1 from 2010-06-29.

Automatic conversion script
Id: cif_fix_values 1715 2011-07-08 13:25:40Z adriana 
;
_cod_original_cell_volume 748.03(7)
_cod_original_sg_symbol_H-M 'P 21'
_cod_database_code 2218947
_cod_database_fobs_code 2218947

loop_
_symmetry_equiv_pos_as_xyz
'x, y, z'
'-x, y+1/2, -z'

loop_
_atom_site_type_symbol
_atom_site_label
_atom_site_fract_x
_atom_site_fract_y
_atom_site_fract_z
_atom_site_U_iso_or_equiv
_atom_site_adp_type
_atom_site_calc_flag
_atom_site_refinement_flags
_atom_site_occupancy
_atom_site_disorder_assembly
_atom_site_disorder_group
S S1 0.52913(8) 0.63928(8) 0.56907(3) 0.02823(14) Uani d . 1 . .
N N1 0.3013(3) 0.7737(3) 0.41731(11) 0.0254(4) Uani d . 1 . .
H H1 0.3880 0.8576 0.4194 0.030 Uiso calc R 1 . .
N N2 0.1200(3) 0.7497(3) 0.35093(12) 0.0268(4) Uani d . 1 . .
N N3 0.1622(3) 0.5540(3) 0.44853(12) 0.0255(4) Uani d . 1 . .
N N4 0.1075(4) 0.4156(3) 0.49036(14) 0.0304(5) Uani d . 1 . .
H H4A 0.205(5) 0.349(4) 0.477(2) 0.036(8) Uiso d . 1 . .
H H4B 0.120(6) 0.435(5) 0.551(2) 0.050(9) Uiso d . 1 . .
C C1 0.3316(3) 0.6572(3) 0.47770(12) 0.0236(4) Uani d . 1 . .
C C2 0.0397(3) 0.6138(3) 0.37174(13) 0.0242(5) Uani d . 1 . .
C C3 -0.1391(4) 0.5226(3) 0.31435(13) 0.0262(5) Uani d . 1 . .
H H3 -0.2464 0.4790 0.3546 0.031 Uiso calc R 1 . .
C C4 -0.0251(3) 0.3868(3) 0.27194(13) 0.0245(4) Uani d . 1 . .
C C5 -0.1039(4) 0.2344(3) 0.27769(15) 0.0304(5) Uani d . 1 . .
H H5 -0.2342 0.2154 0.3068 0.037 Uiso calc R 1 . .
C C6 0.0035(4) 0.1101(3) 0.24192(15) 0.0299(5) Uani d . 1 . .
H H6 -0.0538 0.0068 0.2468 0.036 Uiso calc R 1 . .
C C7 0.1950(3) 0.1335(4) 0.19865(12) 0.0275(4) Uani d . 1 . .
C C8 0.2718(4) 0.2844(4) 0.19190(16) 0.0324(6) Uani d . 1 . .
H H8 0.4009 0.3031 0.1620 0.039 Uiso calc R 1 . .
C C9 0.1650(4) 0.4104(3) 0.22788(15) 0.0291(5) Uani d . 1 . .
H H9 0.2220 0.5137 0.2224 0.035 Uiso calc R 1 . .
C C10 0.3109(4) -0.0036(4) 0.15975(16) 0.0368(6) Uani d . 1 A .
H H10A 0.2910 -0.0980 0.1969 0.044 Uiso calc R 1 . .
H H10B 0.4747 0.0186 0.1643 0.044 Uiso calc R 1 . .
C C11 0.2221(5) -0.0394(6) 0.0603(2) 0.0730(14) Uani d D 1 . .
H H11A 0.2458 0.0624 0.0293 0.088 Uiso calc PR 0.685(8) A 1
H H11B 0.0645 -0.0562 0.0639 0.088 Uiso d PR 0.315(8) A 2
C C12 0.3694(11) -0.1501(9) 0.0159(4) 0.0661(18) Uani d PDU 0.685(8) A 1
H H12A 0.3053 -0.1668 -0.0475 0.099 Uiso calc PR 0.685(8) A 1
H H12B 0.3782 -0.2507 0.0483 0.099 Uiso calc PR 0.685(8) A 1
H H12C 0.5210 -0.1053 0.0179 0.099 Uiso calc PR 0.685(8) A 1
C C13 -0.0227(7) -0.0626(7) 0.0405(3) 0.0514(15) Uani d PDU 0.685(8) A 1
H H13A -0.0626 -0.0822 -0.0247 0.077 Uiso calc PR 0.685(8) A 1
H H13B -0.1010 0.0318 0.0578 0.077 Uiso calc PR 0.685(8) A 1
H H13C -0.0679 -0.1528 0.0750 0.077 Uiso calc PR 0.685(8) A 1
C C12A 0.309(2) -0.2128(11) 0.0475(8) 0.057(3) Uani d PDU 0.315(8) A 2
H H12D 0.2612 -0.2475 -0.0149 0.085 Uiso calc PR 0.315(8) A 2
H H12E 0.2456 -0.2831 0.0901 0.085 Uiso calc PR 0.315(8) A 2
H H12F 0.4742 -0.2149 0.0595 0.085 Uiso calc PR 0.315(8) A 2
C C13A 0.220(3) 0.0688(16) -0.0169(8) 0.096(6) Uani d PDU 0.315(8) A 2
H H13D 0.1648 0.1717 -0.0002 0.144 Uiso calc PR 0.315(8) A 2
H H13E 0.1214 0.0271 -0.0691 0.144 Uiso calc PR 0.315(8) A 2
H H13F 0.3740 0.0797 -0.0329 0.144 Uiso calc PR 0.315(8) A 2
C C14 -0.2708(4) 0.6302(4) 0.24338(15) 0.0321(5) Uani d . 1 . .
H H14A -0.3404 0.7156 0.2743 0.048 Uiso calc R 1 . .
H H14B -0.3886 0.5693 0.2069 0.048 Uiso calc R 1 . .
H H14C -0.1674 0.6742 0.2037 0.048 Uiso calc R 1 . .

loop_
_atom_site_aniso_label
_atom_site_aniso_U_11
_atom_site_aniso_U_22
_atom_site_aniso_U_33
_atom_site_aniso_U_12
_atom_site_aniso_U_13
_atom_site_aniso_U_23
S1 0.0253(2) 0.0327(3) 0.0260(2) 0.0030(3) 0.00040(16) -0.0015(2)
N1 0.0251(8) 0.0242(11) 0.0263(8) 0.0010(8) 0.0010(6) -0.0027(7)
N2 0.0252(9) 0.0283(11) 0.0260(8) 0.0019(9) 0.0003(6) -0.0031(7)
N3 0.0222(8) 0.0301(11) 0.0246(8) 0.0005(8) 0.0050(6) 0.0010(7)
N4 0.0269(9) 0.0345(12) 0.0308(9) -0.0024(10) 0.0079(7) 0.0085(9)
C1 0.0222(8) 0.0256(13) 0.0239(8) 0.0026(10) 0.0068(6) -0.0016(8)
C2 0.0227(8) 0.0280(14) 0.0224(8) 0.0040(10) 0.0045(6) 0.0018(8)
C3 0.0204(9) 0.0301(13) 0.0286(9) -0.0016(10) 0.0044(7) 0.0001(9)
C4 0.0204(9) 0.0295(12) 0.0227(8) -0.0003(10) -0.0001(7) 0.0000(8)
C5 0.0283(11) 0.0333(14) 0.0312(10) -0.0001(11) 0.0095(8) 0.0065(9)
C6 0.0326(10) 0.0269(14) 0.0302(9) -0.0007(11) 0.0040(8) 0.0039(9)
C7 0.0235(8) 0.0358(12) 0.0220(7) 0.0045(13) -0.0018(6) -0.0020(11)
C8 0.0244(10) 0.0444(16) 0.0288(10) -0.0076(11) 0.0054(8) -0.0084(10)
C9 0.0263(10) 0.0313(13) 0.0304(10) -0.0074(11) 0.0062(8) -0.0041(9)
C10 0.0319(12) 0.0444(17) 0.0325(11) 0.0092(13) -0.0017(9) -0.0107(11)
C11 0.0469(17) 0.120(4) 0.0501(17) 0.028(2) -0.0016(13) -0.044(2)
C12 0.072(4) 0.077(4) 0.053(3) 0.008(3) 0.028(3) -0.029(3)
C13 0.047(2) 0.071(4) 0.0333(18) -0.003(2) -0.0046(16) -0.018(2)
C12A 0.040(5) 0.092(8) 0.040(5) -0.005(5) 0.006(4) -0.021(5)
C13A 0.086(8) 0.107(10) 0.090(8) 0.008(7) -0.008(6) -0.040(7)
C14 0.0249(9) 0.0328(13) 0.0368(10) -0.0003(13) -0.0027(7) 0.0012(11)

loop_
_atom_type_symbol
_atom_type_description
_atom_type_scat_dispersion_real
_atom_type_scat_dispersion_imag
_atom_type_scat_source
C C 0.0033 0.0000 'International Tables Vol C Tables 4.2.6.8 and 6.1.1.4'
H H 0.0000 0.0000 'International Tables Vol C Tables 4.2.6.8 and 6.1.1.4'
N N 0.0061 0.0000 'International Tables Vol C Tables 4.2.6.8 and 6.1.1.4'
S S 0.1246 0.0000 'International Tables Vol C Tables 4.2.6.8 and 6.1.1.4'

loop_
_geom_angle_atom_site_label_1
_geom_angle_atom_site_label_2
_geom_angle_atom_site_label_3
_geom_angle
C1 N1 N2 113.3(2)
C1 N1 H1 123.4
N2 N1 H1 123.4
C2 N2 N1 103.96(18)
C1 N3 C2 108.67(19)
C1 N3 N4 127.56(18)
C2 N3 N4 123.66(19)
N3 N4 H4A 105(2)
N3 N4 H4B 107(3)
H4A N4 H4B 112(3)
N1 C1 N3 103.48(17)
N1 C1 S1 128.94(19)
N3 C1 S1 127.58(18)
N2 C2 N3 110.60(19)
N2 C2 C3 125.67(19)
N3 C2 C3 123.2(2)
C2 C3 C4 107.83(17)
C2 C3 C14 110.3(2)
C4 C3 C14 112.86(18)
C2 C3 H3 108.6
C4 C3 H3 108.6
C14 C3 H3 108.6
C5 C4 C9 117.8(2)
C5 C4 C3 120.96(19)
C9 C4 C3 121.2(2)
C6 C5 C4 121.2(2)
C6 C5 H5 119.4
C4 C5 H5 119.4
C5 C6 C7 121.0(3)
C5 C6 H6 119.5
C7 C6 H6 119.5
C8 C7 C6 117.9(3)
C8 C7 C10 121.6(2)
C6 C7 C10 120.5(3)
C7 C8 C9 121.4(2)
C7 C8 H8 119.3
C9 C8 H8 119.3
C8 C9 C4 120.6(2)
C8 C9 H9 119.7
C4 C9 H9 119.7
C7 C10 C11 113.7(2)
C7 C10 H10A 108.8
C11 C10 H10A 108.8
C7 C10 H10B 108.8
C11 C10 H10B 108.8
H10A C10 H10B 107.7
C13 C11 C13A 91.1(8)
C13 C11 C12 116.9(4)
C13A C11 C12 90.0(8)
C13 C11 C10 115.8(3)
C13A C11 C10 126.3(7)
C12 C11 C10 113.4(3)
C13 C11 C12A 100.6(5)
C13A C11 C12A 117.5(8)
C10 C11 C12A 102.8(5)
C13 C11 H11A 102.6
C12 C11 H11A 102.6
C10 C11 H11A 102.6
C12A C11 H11A 133.3
C13A C11 H11B 103.0
C12 C11 H11B 124.4
C10 C11 H11B 101.5
C12A C11 H11B 101.9
H11A C11 H11B 110.5
C11 C12 H12A 109.5
C11 C12 H12B 109.5
H12A C12 H12B 109.5
C11 C12 H12C 109.5
H12A C12 H12C 109.5
H12B C12 H12C 109.5
C11 C13 H13A 109.5
H11B C13 H13A 133.0
C11 C13 H13B 109.5
H11B C13 H13B 100.7
H13A C13 H13B 109.5
C11 C13 H13C 109.5
H11B C13 H13C 92.6
H13A C13 H13C 109.5
H13B C13 H13C 109.5
C11 C12A H12D 109.5
C11 C12A H12E 109.5
H12D C12A H12E 109.5
C11 C12A H12F 109.5
H12D C12A H12F 109.5
H12E C12A H12F 109.5
C11 C13A H13D 109.5
C11 C13A H13E 109.5
H13D C13A H13E 109.5
C11 C13A H13F 109.5
H13D C13A H13F 109.5
H13E C13A H13F 109.5
C3 C14 H14A 109.5
C3 C14 H14B 109.5
H14A C14 H14B 109.5
C3 C14 H14C 109.5
H14A C14 H14C 109.5
H14B C14 H14C 109.5

loop_
_geom_bond_atom_site_label_1
_geom_bond_atom_site_label_2
_geom_bond_distance
S1 C1 1.688(2)
N1 C1 1.334(3)
N1 N2 1.384(2)
N1 H1 0.8800
N2 C2 1.304(3)
N3 C1 1.368(3)
N3 C2 1.372(3)
N3 N4 1.390(3)
N4 H4A 0.85(4)
N4 H4B 0.91(3)
C2 C3 1.496(3)
C3 C4 1.518(3)
C3 C14 1.535(3)
C3 H3 1.00
C4 C5 1.386(4)
C4 C9 1.394(3)
C5 C6 1.378(4)
C5 H5 0.95
C6 C7 1.394(3)
C6 H6 0.95
C7 C8 1.372(4)
C7 C10 1.508(4)
C8 C9 1.389(4)
C8 H8 0.95
C9 H9 0.95
C10 C11 1.533(4)
C10 H10A 0.99
C10 H10B 0.99
C11 C13 1.468(4)
C11 C13A 1.468(7)
C11 C12 1.497(5)
C11 C12A 1.584(7)
C11 H11A 1.00
C11 H11B 0.96
C12 H12A 0.98
C12 H12B 0.98
C12 H12C 0.98
C13 H13A 0.98
C13 H13B 0.98
C13 H13C 0.98
C12A H12D 0.98
C12A H12E 0.98
C12A H12F 0.98
C13A H13D 0.98
C13A H13E 0.98
C13A H13F 0.98
C14 H14A 0.98
C14 H14B 0.98
C14 H14C 0.98

loop_
_geom_hbond_atom_site_label_D
_geom_hbond_atom_site_label_H
_geom_hbond_atom_site_label_A
_geom_hbond_site_symmetry_A
_geom_hbond_distance_DH
_geom_hbond_distance_HA
_geom_hbond_distance_DA
_geom_hbond_angle_DHA
_geom_hbond_publ_flag
N1 H1 S1 2_656 0.88 2.45 3.272(3) 155 y
N4 H4A S1 2_646 0.85(3) 2.54(3) 3.392(3) 176(3) y
C5 H5 S1 2_546 0.95 2.78 3.704(2) 165 y

loop_
_geom_torsion_atom_site_label_1
_geom_torsion_atom_site_label_2
_geom_torsion_atom_site_label_3
_geom_torsion_atom_site_label_4
_geom_torsion
C1 N1 N2 C2 -0.4(2)
N2 N1 C1 N3 0.1(2)
N2 N1 C1 S1 -179.58(16)
C2 N3 C1 N1 0.3(2)
N4 N3 C1 N1 -175.8(2)
C2 N3 C1 S1 179.98(16)
N4 N3 C1 S1 3.8(3)
N1 N2 C2 N3 0.6(2)
N1 N2 C2 C3 -171.3(2)
C1 N3 C2 N2 -0.6(2)
N4 N3 C2 N2 175.7(2)
C1 N3 C2 C3 171.53(18)
N4 N3 C2 C3 -12.1(3)
N2 C2 C3 C4 105.2(3)
N3 C2 C3 C4 -65.8(2)
N2 C2 C3 C14 -18.5(3)
N3 C2 C3 C14 170.53(19)
C2 C3 C4 C5 129.3(2)
C14 C3 C4 C5 -108.6(2)
C2 C3 C4 C9 -49.2(3)
C14 C3 C4 C9 72.9(3)
C9 C4 C5 C6 0.7(3)
C3 C4 C5 C6 -177.8(2)
C4 C5 C6 C7 -0.1(3)
C5 C6 C7 C8 -0.7(3)
C5 C6 C7 C10 -180.0(2)
C6 C7 C8 C9 0.8(3)
C10 C7 C8 C9 -179.9(2)
C7 C8 C9 C4 -0.2(4)
C5 C4 C9 C8 -0.6(3)
C3 C4 C9 C8 177.9(2)
C8 C7 C10 C11 -88.8(3)
C6 C7 C10 C11 90.4(3)
C7 C10 C11 C13 -53.8(5)
C7 C10 C11 C13A 58.6(10)
C7 C10 C11 C12 167.1(4)
C7 C10 C11 C12A -162.4(5)
